data_4089315
loop_
_publ_author_name
'Uehara, Kazuhiro'
'Hikichi, Shiro'
'Akita, Munetaka'

_publ_section_title
;
 Rational Synthesis and Reversible Metal&#x2212;Metal Bond Scission of
 Heterobimetallic Xenophilic Complexes Containing an Unsupported, Polar
 Metal&#x2212;Metal Bond, TpiPr2M&#x2212;Co(CO)3L (M = Ni, Co, Fe, Mn; L =
 CO, PPh3)
;
_journal_issue 24
_journal_name_full Organometallics
_journal_page_first 5002
_journal_paper_doi 10.1021/om010651j
_journal_volume 20
_journal_year 2001
_chemical_formula_sum 'C31 H46 B Co Mn N6 O4'
_chemical_formula_weight 691.42
_chemical_name_common 'compound 1Mn'
_space_group_IT_number 61
_space_group_name_Hall '-P 2ac 2ab'
_space_group_name_H-M_alt 'P b c a'
_atom_sites_solution_hydrogens geom
_atom_sites_solution_primary direct
_atom_sites_solution_secondary difmap
_audit_creation_method SHELXL-97
_cell_angle_alpha 90.00
_cell_angle_beta 90.00
_cell_angle_gamma 90.00
_cell_formula_units_Z 8
_cell_length_a 18.9214(12)
_cell_length_b 33.5653(19)
_cell_length_c 11.2002(8)
_cell_measurement_temperature 213(2)
_cell_volume 7113.3(8)
_computing_structure_refinement 'SHELXL-97 (Sheldrick, 1997)'
_computing_structure_solution 'SHELXS-97 (Sheldrick, 1990)'
_diffrn_ambient_temperature 213(2)
_diffrn_measured_fraction_theta_full 0.918
_diffrn_measured_fraction_theta_max 0.918
_diffrn_radiation_monochromator graphite
_diffrn_radiation_source 'fine-focus sealed tube'
_diffrn_radiation_type 'Mo K\a'
_diffrn_radiation_wavelength 0.71069
_diffrn_reflns_av_R_equivalents 0.0000
_diffrn_reflns_av_sigmaI/netI 0.0811
_diffrn_reflns_limit_h_max 24
_diffrn_reflns_limit_h_min 0
_diffrn_reflns_limit_k_max 43
_diffrn_reflns_limit_k_min 0
_diffrn_reflns_limit_l_max 14
_diffrn_reflns_limit_l_min 0
_diffrn_reflns_number 7495
_diffrn_reflns_theta_full 27.48
_diffrn_reflns_theta_max 27.48
_diffrn_reflns_theta_min 2.15
_exptl_absorpt_coefficient_mu 0.863
_exptl_crystal_density_diffrn 1.291
_exptl_crystal_density_method 'not measured'
_exptl_crystal_F_000 2904
_refine_diff_density_max 0.444
_refine_diff_density_min -0.875
_refine_diff_density_rms 0.109
_refine_ls_extinction_method none
_refine_ls_goodness_of_fit_ref 1.364
_refine_ls_hydrogen_treatment mixed
_refine_ls_matrix_type full
_refine_ls_number_parameters 409
_refine_ls_number_reflns 7495
_refine_ls_number_restraints 0
_refine_ls_restrained_S_all 1.364
_refine_ls_R_factor_all 0.1391
_refine_ls_R_factor_gt 0.0939
_refine_ls_shift/su_max 0.003
_refine_ls_shift/su_mean 0.000
_refine_ls_structure_factor_coef Fsqd
_refine_ls_weighting_details 'calc w=1/[\s^2^(Fo^2^)+(0.1000P)^2^+0.0000P] where P=(Fo^2^+2Fc^2^)/3'
_refine_ls_weighting_scheme calc
_refine_ls_wR_factor_gt 0.2475
_refine_ls_wR_factor_ref 0.2609
_reflns_number_gt 4344
_reflns_number_total 7495
_reflns_threshold_expression >2sigma(I)
_cod_data_source_file om010651j.cif
_cod_data_source_block shelxl
_cod_depositor_comments
;
 Corrected the values of the '_diffrn_radiation_type' and
 '_refine_ls_weighting_details' data items by replacing a
 sequence of malformed symbols with the backslash symbol ('\')
 after consulting the original publication.

 Antanas Vaitkus,
 2019-12-11
;
_cod_database_code 4089315

loop_
_symmetry_equiv_pos_as_xyz
'x, y, z'
'x+1/2, -y+1/2, -z'
'-x, y+1/2, -z+1/2'
'-x+1/2, -y, z+1/2'
'-x, -y, -z'
'-x-1/2, y-1/2, z'
'x, -y-1/2, z-1/2'
'x-1/2, y, -z-1/2'

loop_
_atom_site_label
_atom_site_type_symbol
_atom_site_fract_x
_atom_site_fract_y
_atom_site_fract_z
_atom_site_U_iso_or_equiv
_atom_site_adp_type
_atom_site_occupancy
_atom_site_symmetry_multiplicity
_atom_site_calc_flag
_atom_site_refinement_flags
Co1 Co 0.65329(4) 0.12806(2) 0.14595(7) 0.0488(2) Uani 1 1 d .
Mn1 Mn 0.52287(4) 0.12714(2) 0.07839(7) 0.0414(2) Uani 1 1 d .
O1 O 0.8065(2) 0.12779(17) 0.1877(5) 0.0872(17) Uani 1 1 d .
O2 O 0.5966(4) 0.11991(19) 0.3875(5) 0.100(2) Uani 1 1 d .
O3 O 0.6429(3) 0.05604(15) 0.0004(4) 0.0737(13) Uani 1 1 d .
O4 O 0.6313(3) 0.20586(16) 0.0352(5) 0.0855(16) Uani 1 1 d .
N11 N 0.4929(2) 0.13004(13) -0.1049(4) 0.0385(9) Uani 1 1 d .
N12 N 0.4210(2) 0.12800(12) -0.1256(3) 0.0367(9) Uani 1 1 d .
N21 N 0.4429(2) 0.16834(13) 0.1278(4) 0.0433(10) Uani 1 1 d .
N22 N 0.3804(2) 0.16362(13) 0.0642(4) 0.0417(10) Uani 1 1 d .
N31 N 0.4499(2) 0.08060(13) 0.1042(4) 0.0425(10) Uani 1 1 d .
N32 N 0.3838(2) 0.08771(13) 0.0568(4) 0.0401(10) Uani 1 1 d .
C1 C 0.7462(4) 0.12851(19) 0.1722(6) 0.0618(16) Uani 1 1 d .
C2 C 0.6173(4) 0.1234(2) 0.2907(6) 0.0601(16) Uani 1 1 d .
C3 C 0.6447(3) 0.0849(2) 0.0570(6) 0.0564(15) Uani 1 1 d .
C4 C 0.6382(3) 0.1749(2) 0.0777(6) 0.0592(16) Uani 1 1 d .
C11 C 0.5256(3) 0.12968(16) -0.2124(4) 0.0430(12) Uani 1 1 d .
C12 C 0.4736(3) 0.12774(18) -0.3013(5) 0.0504(13) Uani 1 1 d .
C13 C 0.4092(3) 0.12643(16) -0.2456(5) 0.0426(11) Uani 1 1 d .
C14 C 0.6042(3) 0.12994(18) -0.2260(5) 0.0484(13) Uani 1 1 d .
C15 C 0.6295(3) 0.1655(2) -0.2960(7) 0.074(2) Uani 1 1 d .
H3 H 0.6131 0.1894 -0.2583 0.074 Uiso 1 1 calc R
H4 H 0.6112 0.1641 -0.3758 0.074 Uiso 1 1 calc R
H5 H 0.6802 0.1655 -0.2983 0.074 Uiso 1 1 calc R
C16 C 0.6304(3) 0.0916(2) -0.2856(6) 0.0708(19) Uani 1 1 d .
H6 H 0.6118 0.0690 -0.2439 0.071 Uiso 1 1 calc R
H7 H 0.6811 0.0909 -0.2832 0.071 Uiso 1 1 calc R
H8 H 0.6149 0.0910 -0.3672 0.071 Uiso 1 1 calc R
C17 C 0.3377(3) 0.12352(18) -0.2995(5) 0.0492(13) Uani 1 1 d .
C18 C 0.3317(4) 0.0874(2) -0.3799(7) 0.080(2) Uani 1 1 d .
H10 H 0.3413 0.0637 -0.3345 0.080 Uiso 1 1 calc R
H11 H 0.3652 0.0896 -0.4439 0.080 Uiso 1 1 calc R
H12 H 0.2847 0.0860 -0.4122 0.080 Uiso 1 1 calc R
C19 C 0.3189(3) 0.1606(2) -0.3706(6) 0.0687(18) Uani 1 1 d .
H13 H 0.3517 0.1636 -0.4355 0.069 Uiso 1 1 calc R
H14 H 0.3215 0.1835 -0.3195 0.069 Uiso 1 1 calc R
H15 H 0.2719 0.1581 -0.4016 0.069 Uiso 1 1 calc R
C21 C 0.4355(3) 0.20085(16) 0.1965(5) 0.0452(12) Uani 1 1 d .
C22 C 0.3678(3) 0.21700(17) 0.1780(5) 0.0517(14) Uani 1 1 d .
C23 C 0.3348(3) 0.19295(16) 0.0946(5) 0.0441(12) Uani 1 1 d .
C24 C 0.4916(3) 0.21316(19) 0.2844(5) 0.0544(15) Uani 1 1 d .
C25 C 0.4987(6) 0.2574(2) 0.2895(9) 0.119(4) Uani 1 1 d .
H18 H 0.4562 0.2687 0.3215 0.119 Uiso 1 1 calc R
H19 H 0.5067 0.2676 0.2106 0.119 Uiso 1 1 calc R
H20 H 0.5379 0.2643 0.3398 0.119 Uiso 1 1 calc R
C26 C 0.4756(4) 0.1974(3) 0.4062(5) 0.090(3) Uani 1 1 d .
H21 H 0.5113 0.2062 0.4611 0.090 Uiso 1 1 calc R
H22 H 0.4750 0.1688 0.4039 0.090 Uiso 1 1 calc R
H23 H 0.4303 0.2070 0.4318 0.090 Uiso 1 1 calc R
C27 C 0.2645(3) 0.19909(16) 0.0380(5) 0.0462(12) Uani 1 1 d .
C28 C 0.2733(4) 0.2237(2) -0.0738(5) 0.0643(18) Uani 1 1 d .
H25 H 0.3015 0.2093 -0.1305 0.064 Uiso 1 1 calc R
H26 H 0.2962 0.2484 -0.0543 0.064 Uiso 1 1 calc R
H27 H 0.2277 0.2292 -0.1077 0.064 Uiso 1 1 calc R
C29 C 0.2129(3) 0.2197(2) 0.1229(6) 0.0667(18) Uani 1 1 d .
H28 H 0.2142 0.2068 0.1994 0.067 Uiso 1 1 calc R
H29 H 0.1659 0.2181 0.0908 0.067 Uiso 1 1 calc R
H30 H 0.2261 0.2471 0.1319 0.067 Uiso 1 1 calc R
C31 C 0.4461(3) 0.04620(17) 0.1649(5) 0.0497(13) Uani 1 1 d .
C32 C 0.3773(3) 0.03113(16) 0.1578(5) 0.0525(14) Uani 1 1 d .
C33 C 0.3401(3) 0.05752(16) 0.0871(5) 0.0424(12) Uani 1 1 d .
C34 C 0.5092(3) 0.0292(2) 0.2284(6) 0.0657(18) Uani 1 1 d .
C35 C 0.5320(4) -0.0098(2) 0.1719(8) 0.095(3) Uani 1 1 d .
H33 H 0.5744 -0.0192 0.2100 0.095 Uiso 1 1 calc R
H34 H 0.5409 -0.0058 0.0884 0.095 Uiso 1 1 calc R
H35 H 0.4953 -0.0293 0.1815 0.095 Uiso 1 1 calc R
C36 C 0.4925(4) 0.0244(4) 0.3605(7) 0.125(4) Uani 1 1 d .
H36 H 0.4605 0.0025 0.3712 0.125 Uiso 1 1 calc R
H37 H 0.4709 0.0484 0.3898 0.125 Uiso 1 1 calc R
H38 H 0.5353 0.0194 0.4037 0.125 Uiso 1 1 calc R
C37 C 0.2637(3) 0.05409(16) 0.0465(6) 0.0505(14) Uani 1 1 d .
C38 C 0.2617(4) 0.0330(2) -0.0728(6) 0.073(2) Uani 1 1 d .
H40 H 0.2135 0.0272 -0.0936 0.073 Uiso 1 1 calc R
H41 H 0.2880 0.0086 -0.0676 0.073 Uiso 1 1 calc R
H42 H 0.2822 0.0498 -0.1328 0.073 Uiso 1 1 calc R
C39 C 0.2194(4) 0.0316(2) 0.1363(7) 0.075(2) Uani 1 1 d .
H43 H 0.2261 0.0430 0.2141 0.075 Uiso 1 1 calc R
H44 H 0.2335 0.0042 0.1375 0.075 Uiso 1 1 calc R
H45 H 0.1705 0.0335 0.1144 0.075 Uiso 1 1 calc R
B1 B 0.3693(3) 0.12639(17) -0.0162(5) 0.0367(11) Uani 1 1 d .
H0 H 0.3124 0.1264 -0.0485 0.079 Uiso 1 1 d .
H1 H 0.4817 0.1268 -0.3857 0.061 Uiso 1 1 d .
H2 H 0.6245 0.1310 -0.1469 0.057 Uiso 1 1 d .
H9 H 0.3035 0.1202 -0.2380 0.060 Uiso 1 1 d .
H16 H 0.3483 0.2402 0.2166 0.061 Uiso 1 1 d .
H17 H 0.5368 0.2021 0.2583 0.067 Uiso 1 1 d .
H24 H 0.2458 0.1738 0.0161 0.055 Uiso 1 1 d .
H31 H 0.3596 0.0073 0.1948 0.064 Uiso 1 1 d .
H32 H 0.5478 0.0487 0.2217 0.084 Uiso 1 1 d .
H39 H 0.2451 0.0806 0.0378 0.064 Uiso 1 1 d .

loop_
_atom_site_aniso_label
_atom_site_aniso_U_11
_atom_site_aniso_U_22
_atom_site_aniso_U_33
_atom_site_aniso_U_23
_atom_site_aniso_U_13
_atom_site_aniso_U_12
Co1 0.0442(4) 0.0617(5) 0.0404(4) 0.0006(4) -0.0041(3) -0.0023(4)
Mn1 0.0375(4) 0.0515(5) 0.0352(4) 0.0022(3) -0.0017(3) -0.0014(4)
O1 0.040(2) 0.134(5) 0.087(4) -0.011(3) -0.014(2) -0.012(3)
O2 0.126(5) 0.128(5) 0.047(3) 0.012(3) 0.016(3) 0.026(4)
O3 0.084(3) 0.062(3) 0.075(3) -0.011(2) -0.006(3) 0.006(3)
O4 0.090(4) 0.071(3) 0.095(4) 0.027(3) -0.013(3) -0.016(3)
N11 0.0309(19) 0.053(3) 0.0315(19) 0.0005(18) -0.0003(16) 0.0011(18)
N12 0.0307(19) 0.050(2) 0.0299(19) 0.0010(18) -0.0030(15) -0.0032(18)
N21 0.042(2) 0.044(2) 0.044(2) -0.0029(19) -0.001(2) -0.002(2)
N22 0.040(2) 0.047(2) 0.038(2) -0.0004(19) -0.0016(18) 0.0017(19)
N31 0.037(2) 0.053(3) 0.037(2) 0.0080(19) -0.0012(18) -0.002(2)
N32 0.036(2) 0.045(2) 0.039(2) 0.0029(19) 0.0042(18) -0.0006(18)
C1 0.064(4) 0.070(4) 0.051(3) -0.005(3) -0.003(3) -0.007(3)
C2 0.062(4) 0.070(4) 0.048(3) 0.003(3) -0.009(3) 0.004(3)
C3 0.045(3) 0.068(4) 0.057(4) 0.007(3) -0.005(3) 0.002(3)
C4 0.054(4) 0.073(4) 0.051(4) -0.006(3) 0.005(3) -0.011(3)
C11 0.044(3) 0.053(3) 0.031(2) -0.001(2) 0.003(2) 0.002(2)
C12 0.041(3) 0.074(4) 0.036(3) 0.001(3) -0.001(2) 0.003(3)
C13 0.039(3) 0.049(3) 0.040(3) -0.001(2) -0.004(2) 0.001(2)
C14 0.038(3) 0.068(4) 0.039(3) 0.001(3) 0.003(2) 0.001(3)
C15 0.056(4) 0.087(5) 0.080(5) 0.019(4) 0.015(4) -0.002(4)
C16 0.049(4) 0.093(5) 0.070(5) -0.015(4) 0.004(3) 0.000(3)
C17 0.040(3) 0.067(4) 0.041(3) 0.003(3) 0.001(2) -0.005(3)
C18 0.070(5) 0.078(5) 0.093(6) 0.001(4) -0.044(4) -0.011(4)
C19 0.055(4) 0.088(5) 0.063(4) -0.002(4) -0.009(3) 0.014(4)
C21 0.045(3) 0.050(3) 0.041(3) -0.001(2) 0.003(2) 0.000(2)
C22 0.054(3) 0.045(3) 0.056(3) -0.004(3) 0.003(3) 0.002(3)
C23 0.050(3) 0.045(3) 0.037(3) 0.005(2) 0.005(2) 0.002(2)
C24 0.057(4) 0.063(4) 0.043(3) -0.011(3) -0.003(3) -0.003(3)
C25 0.147(9) 0.081(6) 0.128(8) 0.003(5) -0.065(7) -0.034(6)
C26 0.083(5) 0.143(8) 0.044(4) -0.006(4) -0.008(4) -0.020(5)
C27 0.043(3) 0.041(3) 0.054(3) -0.002(3) 0.003(3) 0.002(2)
C28 0.057(4) 0.096(5) 0.040(3) 0.009(3) -0.001(3) 0.007(4)
C29 0.059(4) 0.077(5) 0.064(4) 0.007(3) 0.006(3) 0.014(3)
C31 0.046(3) 0.053(3) 0.049(3) 0.014(3) 0.001(3) 0.001(3)
C32 0.053(3) 0.043(3) 0.061(4) 0.011(3) 0.009(3) -0.006(3)
C33 0.038(3) 0.044(3) 0.045(3) -0.002(2) 0.002(2) 0.002(2)
C34 0.055(4) 0.077(5) 0.065(4) 0.032(3) -0.007(3) -0.003(3)
C35 0.063(5) 0.076(5) 0.147(8) 0.031(5) -0.024(5) 0.012(4)
C36 0.065(5) 0.242(13) 0.067(5) 0.076(7) -0.005(4) -0.005(6)
C37 0.042(3) 0.040(3) 0.070(4) 0.007(3) -0.006(3) 0.001(2)
C38 0.072(4) 0.067(4) 0.081(5) 0.005(4) -0.021(4) 0.003(4)
C39 0.052(4) 0.077(5) 0.097(6) 0.007(4) 0.014(4) -0.011(3)
B1 0.033(2) 0.040(3) 0.037(3) -0.003(2) 0.001(2) 0.001(2)

loop_
_atom_type_symbol
_atom_type_description
_atom_type_scat_dispersion_real
_atom_type_scat_dispersion_imag
_atom_type_scat_source
C C 0.0033 0.0016 'International Tables Vol C Tables 4.2.6.8 and 6.1.1.4'
H H 0.0000 0.0000 'International Tables Vol C Tables 4.2.6.8 and 6.1.1.4'
O O 0.0106 0.0060 'International Tables Vol C Tables 4.2.6.8 and 6.1.1.4'
N N 0.0061 0.0033 'International Tables Vol C Tables 4.2.6.8 and 6.1.1.4'
Co Co 0.3494 0.9721 'International Tables Vol C Tables 4.2.6.8 and 6.1.1.4'
Mn Mn 0.3368 0.7283 'International Tables Vol C Tables 4.2.6.8 and 6.1.1.4'
B B 0.0013 0.0007 'International Tables Vol C Tables 4.2.6.8 and 6.1.1.4'

loop_
_geom_angle_atom_site_label_1
_geom_angle_atom_site_label_2
_geom_angle_atom_site_label_3
_geom_angle
C3 Co1 C2 114.2(3)
C3 Co1 C4 118.0(3)
C2 Co1 C4 114.4(3)
C3 Co1 C1 101.0(3)
C2 Co1 C1 103.3(3)
C4 Co1 C1 102.9(3)
C3 Co1 Mn1 74.7(2)
C2 Co1 Mn1 84.3(2)
C4 Co1 Mn1 74.3(2)
C1 Co1 Mn1 172.4(2)
N31 Mn1 N21 88.86(17)
N31 Mn1 N11 89.52(16)
N21 Mn1 N11 91.82(16)
N31 Mn1 Co1 126.56(12)
N21 Mn1 Co1 126.65(12)
N11 Mn1 Co1 122.42(11)
C11 N11 N12 107.5(4)
C11 N11 Mn1 137.2(3)
N12 N11 Mn1 114.9(3)
C13 N12 N11 109.2(4)
C13 N12 B1 131.8(4)
N11 N12 B1 118.9(4)
C21 N21 N22 107.3(4)
C21 N21 Mn1 138.8(4)
N22 N21 Mn1 113.5(3)
C23 N22 N21 109.4(4)
C23 N22 B1 130.1(4)
N21 N22 B1 120.2(4)
C31 N31 N32 107.2(4)
C31 N31 Mn1 138.0(4)
N32 N31 Mn1 114.4(3)
C33 N32 N31 109.2(4)
C33 N32 B1 130.4(4)
N31 N32 B1 120.4(4)
O1 C1 Co1 178.1(6)
O2 C2 Co1 177.1(7)
O3 C3 Co1 176.0(6)
O4 C4 Co1 176.9(6)
N11 C11 C12 108.1(5)
N11 C11 C14 123.1(5)
C12 C11 C14 128.8(5)
C13 C12 C11 107.6(5)
N12 C13 C12 107.6(4)
N12 C13 C17 123.5(5)
C12 C13 C17 128.9(5)
C11 C14 C15 111.9(5)
C11 C14 C16 111.2(5)
C15 C14 C16 109.6(6)
C13 C17 C18 111.3(5)
C13 C17 C19 111.8(5)
C18 C17 C19 109.1(6)
N21 C21 C22 108.8(5)
N21 C21 C24 121.7(5)
C22 C21 C24 129.2(5)
C23 C22 C21 106.6(5)
N22 C23 C22 107.8(5)
N22 C23 C27 124.4(5)
C22 C23 C27 127.6(5)
C25 C24 C26 109.7(7)
C25 C24 C21 111.3(6)
C26 C24 C21 111.0(5)
C23 C27 C28 109.3(5)
C23 C27 C29 111.7(5)
C28 C27 C29 109.8(5)
N31 C31 C32 109.4(5)
N31 C31 C34 121.6(5)
C32 C31 C34 129.0(5)
C33 C32 C31 106.0(5)
N32 C33 C32 108.2(5)
N32 C33 C37 124.4(5)
C32 C33 C37 127.4(5)
C31 C34 C35 110.9(6)
C31 C34 C36 109.5(6)
C35 C34 C36 112.0(7)
C39 C37 C38 109.9(6)
C39 C37 C33 111.5(5)
C38 C37 C33 108.8(5)
N22 B1 N32 110.0(4)
N22 B1 N12 109.9(4)
N32 B1 N12 109.2(4)

loop_
_geom_bond_atom_site_label_1
_geom_bond_atom_site_label_2
_geom_bond_distance
Co1 C3 1.765(7)
Co1 C2 1.765(7)
Co1 C4 1.770(7)
Co1 C1 1.783(7)
Co1 Mn1 2.5814(11)
Mn1 N31 2.105(4)
Mn1 N21 2.123(4)
Mn1 N11 2.132(4)
O1 C1 1.153(8)
O2 C2 1.160(8)
O3 C3 1.159(8)
O4 C4 1.152(8)
N11 C11 1.354(6)
N11 N12 1.382(5)
N12 C13 1.363(6)
N12 B1 1.569(7)
N21 C21 1.342(7)
N21 N22 1.390(6)
N22 C23 1.353(7)
N22 B1 1.555(7)
N31 C31 1.342(7)
N31 N32 1.379(6)
N32 C33 1.352(7)
N32 B1 1.559(7)
C11 C12 1.402(7)
C11 C14 1.495(7)
C12 C13 1.370(7)
C13 C17 1.486(7)
C14 C15 1.504(8)
C14 C16 1.532(9)
C17 C18 1.514(9)
C17 C19 1.519(9)
C21 C22 1.408(8)
C21 C24 1.504(8)
C22 C23 1.383(8)
C23 C27 1.487(8)
C24 C25 1.492(10)
C24 C26 1.494(9)
C27 C28 1.510(8)
C27 C29 1.529(8)
C31 C32 1.399(8)
C31 C34 1.503(8)
C32 C33 1.381(8)
C33 C37 1.520(8)
C34 C35 1.517(11)
C34 C36 1.521(9)
C37 C39 1.510(8)
C37 C38 1.512(9)
